data_7717567
loop_
_publ_author_name
'Pantelis, Konstantinos'
'Raptopoulou, Catherine'
'Psycharis, Vassilis'
'Tang, Jinkui'
'Stamatatos, Theocharis C.'

_publ_section_title
;
 Square planar Pd(II)/oximate complexes as &#x2018;metalloligands&#x2019;
 for the directional assembly of 4f-metal ions: A new family of {Ln2Pd}
 (Ln = lanthanide) clusters exhibiting slow magnetization relaxation
;
_journal_name_full 'Dalton Transactions'
_journal_paper_doi 10.1039/D4DT02691H
_journal_year 2024
_chemical_formula_sum 'C62 H62 Dy2 N26 O32 Pd5'
_chemical_formula_weight 2540.37
_space_group_crystal_system triclinic
_space_group_IT_number 2
_space_group_name_Hall '-P 1'
_space_group_name_H-M_alt 'P -1'
_atom_sites_solution_hydrogens mixed
_audit_creation_method SHELXL-2014/6
_audit_update_record
;
2024-11-20 deposited with the CCDC.	2024-11-25 downloaded from the CCDC.
;
_cell_angle_alpha 91.8070(10)
_cell_angle_beta 96.2130(10)
_cell_angle_gamma 98.6180(10)
_cell_formula_units_Z 1
_cell_length_a 12.1673(2)
_cell_length_b 12.7713(2)
_cell_length_c 13.0477(2)
_cell_measurement_reflns_used 45074
_cell_measurement_temperature 160(2)
_cell_measurement_theta_max 27.46
_cell_measurement_theta_min 3.12
_cell_volume 1990.49(5)
_computing_cell_refinement 'CrystalClear, Rigaku MSC, 2005'
_computing_data_collection 'CrystalClear, Rigaku MSC, 2005'
_computing_data_reduction 'CrystalClear, Rigaku MSC, 2005'
_computing_molecular_graphics 'Diamond ver.3.2'
_computing_publication_material 'publCIF J.Appl.Cryst. 2010, 43, 920'
_computing_structure_refinement 'SHELXL-2014/6 (Sheldrick, 2014)'
_computing_structure_solution 'SHELXL-2014/6 (Sheldrick, 2014)'
_diffrn_ambient_temperature 160(2)
_diffrn_measured_fraction_theta_full 0.998
_diffrn_measured_fraction_theta_max 0.998
_diffrn_measurement_device_type 'Rigaku R-AXIS SPIDER IPDS'
_diffrn_measurement_method '\q scans'
_diffrn_radiation_type MoK\a
_diffrn_radiation_wavelength 0.71073
_diffrn_reflns_av_R_equivalents 0.0196
_diffrn_reflns_av_unetI/netI 0.0140
_diffrn_reflns_Laue_measured_fraction_full 0.998
_diffrn_reflns_Laue_measured_fraction_max 0.998
_diffrn_reflns_limit_h_max 15
_diffrn_reflns_limit_h_min -15
_diffrn_reflns_limit_k_max 16
_diffrn_reflns_limit_k_min -16
_diffrn_reflns_limit_l_max 16
_diffrn_reflns_limit_l_min -16
_diffrn_reflns_number 45752
_diffrn_reflns_point_group_measured_fraction_full 0.998
_diffrn_reflns_point_group_measured_fraction_max 0.998
_diffrn_reflns_theta_full 25.242
_diffrn_reflns_theta_max 27.000
_diffrn_reflns_theta_min 3.114
_exptl_absorpt_coefficient_mu 3.060
_exptl_absorpt_correction_T_max 1.000
_exptl_absorpt_correction_T_min 0.655
_exptl_absorpt_correction_type empirical
_exptl_absorpt_process_details 'CrystalClear, Rigaku MSC, 2005'
_exptl_crystal_colour Yellow
_exptl_crystal_density_diffrn 2.119
_exptl_crystal_description Parallelepiped
_exptl_crystal_F_000 1234
_exptl_crystal_size_max 0.410
_exptl_crystal_size_mid 0.190
_exptl_crystal_size_min 0.140
_refine_diff_density_max 1.420
_refine_diff_density_min -0.671
_refine_diff_density_rms 0.077
_refine_ls_extinction_method none
_refine_ls_goodness_of_fit_ref 1.168
_refine_ls_hydrogen_treatment mixed
_refine_ls_matrix_type full
_refine_ls_number_parameters 810
_refine_ls_number_reflns 8668
_refine_ls_number_restraints 1966
_refine_ls_restrained_S_all 1.053
_refine_ls_R_factor_all 0.0256
_refine_ls_R_factor_gt 0.0231
_refine_ls_shift/su_max 0.024
_refine_ls_shift/su_mean 0.001
_refine_ls_structure_factor_coef Fsqd
_refine_ls_weighting_details 'w=1/[\s^2^(Fo^2^)+(0.0173P)^2^+2.7355P] where P=(Fo^2^+2Fc^2^)/3'
_refine_ls_weighting_scheme calc
_refine_ls_wR_factor_gt 0.0496
_refine_ls_wR_factor_ref 0.0502
_reflns_Friedel_coverage 0.000
_reflns_number_gt 8109
_reflns_number_total 8668
_reflns_threshold_expression 'I > 2\s(I)'
_cod_data_source_file d4dt02691h2.cif
_cod_data_source_block shelx_CCDC1
_cod_database_code 7717567
_shelx_space_group_comment
;
The symmetry employed for this shelxl refinement is uniquely defined
by the following loop, which should always be used as a source of
symmetry information in preference to the above space-group names.
They are only intended as comments.
;
_shelx_estimated_absorpt_t_min 0.367
_shelx_estimated_absorpt_t_max 0.674
_shelxl_version_number 2014/6

loop_
_space_group_symop_operation_xyz
'x, y, z'
'-x, -y, -z'

loop_
_atom_site_label
_atom_site_type_symbol
_atom_site_fract_x
_atom_site_fract_y
_atom_site_fract_z
_atom_site_U_iso_or_equiv
_atom_site_adp_type
_atom_site_occupancy
_atom_site_site_symmetry_order
_atom_site_calc_flag
_atom_site_refinement_flags_posn
_atom_site_refinement_flags_adp
_atom_site_refinement_flags_occupancy
_atom_site_disorder_assembly
_atom_site_disorder_group
Dy1 Dy 0.16815(2) 0.33105(2) 0.30326(2) 0.02647(4) Uani 1 1 d . U . . .
Pd1 Pd 0.0000 0.0000 0.5000 0.01922(6) Uani 1 2 d S U P . .
O1A O 0.088(2) 0.191(2) 0.388(2) 0.036(3) Uani 0.705(5) 1 d . U P A 1
N1A N 0.0302(3) 0.1554(3) 0.4643(3) 0.0275(8) Uani 0.705(5) 1 d . U P A 1
N2A N -0.0872(3) 0.0677(4) 0.6020(3) 0.0236(8) Uani 0.705(5) 1 d . U P A 1
C1A C -0.0139(4) 0.2207(4) 0.5204(4) 0.0286(9) Uani 0.705(5) 1 d . U P A 1
H1A H -0.0026 0.2950 0.5117 0.034 Uiso 0.705(5) 1 calc R U P A 1
C2A C -0.0805(4) 0.1738(5) 0.5961(3) 0.0247(9) Uani 0.705(5) 1 d . U P A 1
C3A C -0.1377(5) 0.2324(5) 0.6586(4) 0.0318(11) Uani 0.705(5) 1 d . U P A 1
H3A H -0.1318 0.3071 0.6541 0.038 Uiso 0.705(5) 1 calc R U P A 1
C4A C -0.2030(5) 0.1802(6) 0.7271(4) 0.0347(12) Uani 0.705(5) 1 d . U P A 1
H4A H -0.2437 0.2183 0.7694 0.042 Uiso 0.705(5) 1 calc R U P A 1
C5A C -0.2083(4) 0.0717(4) 0.7333(3) 0.0335(10) Uani 0.705(5) 1 d . U P A 1
H5A H -0.2519 0.0348 0.7808 0.040 Uiso 0.705(5) 1 calc R U P A 1
C6A C -0.1494(4) 0.0168(5) 0.6696(3) 0.0288(10) Uani 0.705(5) 1 d . U P A 1
H6A H -0.1532 -0.0577 0.6740 0.035 Uiso 0.705(5) 1 calc R U P A 1
O1B O -0.095(5) -0.196(4) 0.600(5) 0.028(5) Uani 0.295(5) 1 d . U P A 2
N1B N -0.0872(6) -0.0912(6) 0.5987(5) 0.0197(17) Uani 0.295(5) 1 d . U P A 2
N2B N -0.0662(7) 0.1147(9) 0.5751(7) 0.0191(18) Uani 0.295(5) 1 d . U P A 2
C1B C -0.1445(8) -0.0386(9) 0.6558(8) 0.023(2) Uiso 0.295(5) 1 d . U P A 2
H1B H -0.1914 -0.0733 0.7021 0.028 Uiso 0.295(5) 1 calc R U P A 2
C2B C -0.1333(10) 0.0723(10) 0.6455(9) 0.0221(19) Uani 0.295(5) 1 d . U P A 2
C3B C -0.1880(10) 0.1381(11) 0.7042(10) 0.026(2) Uani 0.295(5) 1 d . U P A 2
H3B H -0.2353 0.1090 0.7528 0.031 Uiso 0.295(5) 1 calc R U P A 2
C4B C -0.1716(12) 0.2473(10) 0.6899(11) 0.030(3) Uani 0.295(5) 1 d . U P A 2
H4B H -0.2085 0.2932 0.7282 0.036 Uiso 0.295(5) 1 calc R U P A 2
C5B C -0.1008(9) 0.2878(8) 0.6190(8) 0.029(2) Uani 0.295(5) 1 d . U P A 2
H5B H -0.0863 0.3618 0.6096 0.035 Uiso 0.295(5) 1 calc R U P A 2
C6B C -0.0515(10) 0.2169(9) 0.5620(10) 0.022(2) Uani 0.295(5) 1 d . U P A 2
H6B H -0.0054 0.2439 0.5116 0.027 Uiso 0.295(5) 1 calc R U P A 2
N3 N -0.0527(3) 0.3891(3) 0.2951(3) 0.0543(8) Uani 1 1 d . U . . .
O2 O 0.0184(3) 0.4114(2) 0.3742(2) 0.0614(8) Uani 1 1 d . U . . .
O3 O -0.0198(2) 0.3429(2) 0.2203(2) 0.0547(7) Uani 1 1 d . U . . .
O4 O -0.1466(3) 0.4122(3) 0.2908(3) 0.0846(11) Uani 1 1 d . U . . .
N4 N 0.2148(2) 0.5122(2) 0.1776(2) 0.0345(6) Uani 1 1 d . U . . .
O5 O 0.1903(2) 0.41924(19) 0.13790(17) 0.0445(6) Uani 1 1 d . U . . .
O6 O 0.2098(2) 0.52140(17) 0.27435(18) 0.0436(6) Uani 1 1 d . U . . .
O7 O 0.2418(2) 0.5879(2) 0.1268(2) 0.0516(7) Uani 1 1 d . U . . .
N5 N 0.3974(2) 0.2920(2) 0.3303(2) 0.0373(6) Uani 1 1 d . U . . .
O8 O 0.3642(2) 0.3634(2) 0.2741(2) 0.0486(6) Uani 1 1 d . U . . .
O9 O 0.3215(2) 0.22579(17) 0.35940(19) 0.0407(5) Uani 1 1 d . U . . .
O10 O 0.4967(2) 0.2889(2) 0.3535(2) 0.0597(7) Uani 1 1 d . U . . .
O1M O 0.2495(2) 0.40142(18) 0.46643(17) 0.0461(6) Uani 1 1 d . U . . .
H1MO H 0.2483 0.3601 0.5153 0.055 Uiso 1 1 calc R U . . .
C1M C 0.2902(6) 0.5065(3) 0.5059(3) 0.0889(19) Uani 1 1 d . U . . .
H1MA H 0.3243 0.5477 0.4521 0.107 Uiso 1 1 calc R U . . .
H1MB H 0.3464 0.5050 0.5653 0.107 Uiso 1 1 calc R U . . .
H1MC H 0.2281 0.5395 0.5273 0.107 Uiso 1 1 calc R U . . .
O1W O 0.13537(19) 0.19605(17) 0.17929(17) 0.0330(5) Uani 1 1 d D U . . .
HWA H 0.179(2) 0.174(3) 0.145(2) 0.040 Uiso 1 1 d D U . . .
HWB H 0.0711(17) 0.162(3) 0.169(3) 0.040 Uiso 1 1 d D U . . .
Pd3 Pd -0.40248(2) -0.10833(2) 0.11120(2) 0.02373(5) Uani 1 1 d . U . . .
O31 O -0.5448(2) -0.1041(2) 0.28111(19) 0.0449(6) Uani 1 1 d D U . . .
N31 N -0.4927(2) -0.0503(2) 0.2158(2) 0.0331(5) Uani 1 1 d D U . . .
N32 N -0.3781(2) 0.04765(18) 0.07998(18) 0.0278(5) Uani 1 1 d D U . . .
C31 C -0.4961(3) 0.0517(2) 0.2107(2) 0.0350(7) Uani 1 1 d D U . . .
H31 H -0.5391 0.0868 0.2535 0.042 Uiso 1 1 calc R U . . .
C32 C -0.4325(2) 0.1079(2) 0.1381(2) 0.0297(6) Uani 1 1 d D U . . .
C33 C -0.4221(3) 0.2169(2) 0.1273(3) 0.0397(7) Uani 1 1 d D U . . .
H33 H -0.4600 0.2592 0.1683 0.048 Uiso 1 1 calc R U . . .
C34 C -0.3559(3) 0.2627(3) 0.0563(3) 0.0432(8) Uani 1 1 d D U . . .
H34 H -0.3479 0.3370 0.0481 0.052 Uiso 1 1 calc R U . . .
C35 C -0.3018(3) 0.2004(3) -0.0023(3) 0.0387(7) Uani 1 1 d D U . . .
H35 H -0.2563 0.2310 -0.0517 0.046 Uiso 1 1 calc R U . . .
C36 C -0.3142(3) 0.0923(2) 0.0113(2) 0.0333(6) Uani 1 1 d D U . . .
H36 H -0.2764 0.0491 -0.0290 0.040 Uiso 1 1 calc R U . . .
O41 O -0.2686(2) -0.1145(2) -0.06805(19) 0.0475(6) Uani 1 1 d D U . . .
N41 N -0.3185(2) -0.1684(2) 0.0008(2) 0.0355(6) Uani 1 1 d D U . . .
N42 N -0.4268(2) -0.26461(19) 0.1419(2) 0.0308(5) Uani 1 1 d D U . . .
C41 C -0.3211(3) -0.2710(3) 0.0017(3) 0.0401(7) Uani 1 1 d D U . . .
H41 H -0.2863 -0.3076 -0.0471 0.048 Uiso 1 1 calc R U . . .
C42 C -0.3784(3) -0.3261(2) 0.0789(3) 0.0361(7) Uani 1 1 d D U . . .
C43 C -0.3853(4) -0.4344(3) 0.0911(3) 0.0546(10) Uani 1 1 d D U . . .
H43 H -0.3521 -0.4773 0.0463 0.066 Uiso 1 1 calc R U . . .
C44 C -0.4414(4) -0.4786(3) 0.1699(4) 0.0637(12) Uani 1 1 d D U . . .
H44 H -0.4461 -0.5523 0.1805 0.076 Uiso 1 1 calc R U . . .
C45 C -0.4901(3) -0.4157(3) 0.2325(3) 0.0507(9) Uani 1 1 d D U . . .
H45 H -0.5293 -0.4456 0.2863 0.061 Uiso 1 1 calc R U . . .
C46 C -0.4820(3) -0.3083(3) 0.2169(3) 0.0376(7) Uani 1 1 d D U . . .
H46 H -0.5164 -0.2649 0.2602 0.045 Uiso 1 1 calc R U . . .
Pd2 Pd -0.16787(2) -0.10600(2) 0.26173(2) 0.02952(6) Uani 1 1 d . U . . .
O11A O -0.2426(6) -0.2962(4) 0.3663(5) 0.0460(13) Uani 0.544(4) 1 d D U P B 1
N11A N -0.2442(4) -0.1952(4) 0.3585(4) 0.0366(12) Uani 0.544(4) 1 d D U P B 1
N12A N -0.2303(7) 0.0096(6) 0.3336(6) 0.0296(15) Uani 0.544(4) 1 d D U P B 1
C11A C -0.2984(5) -0.1436(5) 0.4183(4) 0.0384(14) Uani 0.544(4) 1 d D U P B 1
H11A H -0.3399 -0.1789 0.4681 0.046 Uiso 0.544(4) 1 calc R U P B 1
C12A C -0.2935(10) -0.0307(7) 0.4068(8) 0.0332(19) Uani 0.544(4) 1 d D U P B 1
C13A C -0.3463(14) 0.0357(10) 0.4661(11) 0.041(2) Uani 0.544(4) 1 d D U P B 1
H13A H -0.3906 0.0078 0.5174 0.050 Uiso 0.544(4) 1 calc R U P B 1
C14A C -0.3326(17) 0.1430(10) 0.4484(15) 0.041(3) Uani 0.544(4) 1 d D U P B 1
H14A H -0.3674 0.1895 0.4881 0.049 Uiso 0.544(4) 1 calc R U P B 1
C15A C -0.2690(15) 0.1820(9) 0.3739(13) 0.037(2) Uani 0.544(4) 1 d D U P B 1
H15A H -0.2601 0.2553 0.3607 0.044 Uiso 0.544(4) 1 calc R U P B 1
C16A C -0.2177(11) 0.1132(7) 0.3179(10) 0.033(2) Uani 0.544(4) 1 d D U P B 1
H16A H -0.1724 0.1405 0.2670 0.039 Uiso 0.544(4) 1 calc R U P B 1
O21A O -0.0690(11) 0.0896(6) 0.1559(9) 0.041(2) Uani 0.544(4) 1 d D U P B 1
N21A N -0.0770(4) -0.0128(5) 0.1580(4) 0.0339(11) Uani 0.544(4) 1 d D U P B 1
N22A N -0.100(3) -0.2190(10) 0.178(2) 0.031(2) Uani 0.544(4) 1 d D U P B 1
C21A C -0.0253(6) -0.0657(5) 0.0971(5) 0.0384(13) Uani 0.544(4) 1 d D U P B 1
H21A H 0.0206 -0.0302 0.0505 0.046 Uiso 0.544(4) 1 calc R U P B 1
C22A C -0.039(5) -0.1782(12) 0.101(3) 0.0339(14) Uani 0.544(4) 1 d D U P B 1
C23A C 0.010(4) -0.2434(18) 0.039(3) 0.040(4) Uani 0.544(4) 1 d D U P B 1
H23A H 0.0573 -0.2139 -0.0096 0.047 Uiso 0.544(4) 1 calc R U P B 1
C24A C -0.012(2) -0.3524(16) 0.0475(16) 0.038(3) Uani 0.544(4) 1 d D U P B 1
H24A H 0.0151 -0.3988 0.0011 0.046 Uiso 0.544(4) 1 calc R U P B 1
C25A C -0.0724(19) -0.3922(14) 0.1238(14) 0.042(3) Uani 0.544(4) 1 d D U P B 1
H25A H -0.0840 -0.4662 0.1338 0.051 Uiso 0.544(4) 1 calc R U P B 1
C26A C -0.1164(16) -0.3238(10) 0.1858(12) 0.033(3) Uani 0.544(4) 1 d D U P B 1
H26A H -0.1609 -0.3527 0.2367 0.040 Uiso 0.544(4) 1 calc R U P B 1
O11B O -0.0596(13) 0.0569(7) 0.1409(10) 0.036(2) Uani 0.456(4) 1 d D U P B 2
N11B N -0.1240(4) 0.0369(4) 0.2131(4) 0.0288(12) Uani 0.456(4) 1 d D U P B 2
N12B N -0.2517(8) -0.0169(6) 0.3593(7) 0.0230(16) Uani 0.456(4) 1 d D U P B 2
C11B C -0.1655(6) 0.1135(5) 0.2556(5) 0.0303(14) Uani 0.456(4) 1 d D U P B 2
H11B H -0.1500 0.1843 0.2347 0.036 Uiso 0.456(4) 1 calc R U P B 2
C12B C -0.2363(12) 0.0863(9) 0.3360(10) 0.028(2) Uani 0.456(4) 1 d D U P B 2
C13B C -0.2876(18) 0.1585(10) 0.3904(16) 0.035(3) Uani 0.456(4) 1 d D U P B 2
H13B H -0.2791 0.2310 0.3738 0.042 Uiso 0.456(4) 1 calc R U P B 2
C14B C -0.350(2) 0.1237(12) 0.4679(17) 0.035(3) Uani 0.456(4) 1 d D U P B 2
H14B H -0.3854 0.1717 0.5053 0.042 Uiso 0.456(4) 1 calc R U P B 2
C15B C -0.3610(16) 0.0189(11) 0.4903(12) 0.035(3) Uani 0.456(4) 1 d D U P B 2
H15B H -0.4023 -0.0059 0.5448 0.041 Uiso 0.456(4) 1 calc R U P B 2
C16B C -0.3120(13) -0.0510(9) 0.4337(10) 0.033(2) Uani 0.456(4) 1 d D U P B 2
H16B H -0.3217 -0.1240 0.4483 0.039 Uiso 0.456(4) 1 calc R U P B 2
O21B O -0.2809(6) -0.2700(5) 0.3986(5) 0.0410(15) Uani 0.456(4) 1 d D U P B 2
N21B N -0.2185(5) -0.2544(5) 0.3238(5) 0.0294(12) Uani 0.456(4) 1 d D U P B 2
N22B N -0.095(4) -0.1997(12) 0.177(3) 0.029(2) Uani 0.456(4) 1 d D U P B 2
C21B C -0.1797(6) -0.3304(5) 0.2796(5) 0.0331(15) Uani 0.456(4) 1 d D U P B 2
H21B H -0.1987 -0.4018 0.2977 0.040 Uiso 0.456(4) 1 calc R U P B 2
C22B C -0.1072(18) -0.3031(12) 0.2024(14) 0.029(3) Uani 0.456(4) 1 d D U P B 2
C23B C -0.063(2) -0.3769(14) 0.1445(16) 0.033(3) Uani 0.456(4) 1 d D U P B 2
H23B H -0.0754 -0.4499 0.1589 0.039 Uiso 0.456(4) 1 calc R U P B 2
C24B C -0.001(3) -0.343(2) 0.065(2) 0.038(3) Uani 0.456(4) 1 d D U P B 2
H24B H 0.0342 -0.3911 0.0286 0.046 Uiso 0.456(4) 1 calc R U P B 2
C25B C 0.009(5) -0.238(2) 0.041(4) 0.039(4) Uani 0.456(4) 1 d D U P B 2
H25B H 0.0449 -0.2149 -0.0172 0.047 Uiso 0.456(4) 1 calc R U P B 2
C26B C -0.034(6) -0.1679(16) 0.102(4) 0.0339(14) Uani 0.456(4) 1 d D U P B 2
H26B H -0.0194 -0.0944 0.0895 0.041 Uiso 0.456(4) 1 calc R U P B 2

loop_
_atom_site_aniso_label
_atom_site_aniso_U_11
_atom_site_aniso_U_22
_atom_site_aniso_U_33
_atom_site_aniso_U_23
_atom_site_aniso_U_13
_atom_site_aniso_U_12
Dy1 0.03667(8) 0.01984(7) 0.02441(7) 0.00593(5) 0.01084(5) 0.00297(5)
Pd1 0.01762(13) 0.02153(14) 0.01890(13) 0.00574(10) 0.00437(10) 0.00167(10)
O1A 0.050(4) 0.028(4) 0.034(5) 0.009(3) 0.020(3) 0.001(3)
N1A 0.0272(18) 0.0310(18) 0.0245(17) 0.0088(13) 0.0069(13) 0.0012(14)
N2A 0.0201(19) 0.028(2) 0.023(2) 0.0043(17) 0.0028(15) 0.0007(17)
C1A 0.031(3) 0.023(2) 0.033(3) 0.0074(18) 0.0052(19) 0.0025(17)
C2A 0.021(2) 0.028(3) 0.024(2) 0.007(2) 0.0027(16) 0.0006(19)
C3A 0.034(3) 0.034(3) 0.028(3) 0.000(2) 0.002(2) 0.007(2)
C4A 0.031(3) 0.044(3) 0.030(3) 0.000(3) 0.007(2) 0.009(3)
C5A 0.032(2) 0.041(3) 0.030(2) 0.0059(19) 0.0132(17) 0.0040(19)
C6A 0.027(2) 0.031(3) 0.029(2) 0.008(2) 0.0110(17) 0.001(2)
O1B 0.041(11) 0.017(6) 0.034(13) 0.009(7) 0.027(10) 0.009(8)
N1B 0.022(4) 0.016(3) 0.020(4) 0.004(3) 0.000(3) 0.002(3)
N2B 0.023(4) 0.011(4) 0.022(4) 0.003(4) 0.000(3) 0.000(4)
C2B 0.022(5) 0.022(5) 0.022(5) 0.004(4) 0.003(4) -0.001(4)
C3B 0.026(5) 0.026(6) 0.027(6) -0.002(5) 0.004(4) 0.006(5)
C4B 0.035(7) 0.029(6) 0.027(6) -0.004(5) 0.005(4) 0.011(5)
C5B 0.037(5) 0.019(4) 0.033(5) -0.001(4) 0.003(4) 0.008(4)
C6B 0.021(5) 0.018(4) 0.028(6) 0.008(4) 0.006(4) 0.000(4)
N3 0.0540(19) 0.0398(17) 0.079(2) 0.0280(16) 0.0303(17) 0.0164(15)
O2 0.076(2) 0.0597(18) 0.0608(18) 0.0069(14) 0.0353(15) 0.0281(15)
O3 0.0455(14) 0.0572(17) 0.0656(18) 0.0062(13) 0.0095(13) 0.0185(12)
O4 0.0562(19) 0.071(2) 0.144(3) 0.036(2) 0.047(2) 0.0338(17)
N4 0.0360(14) 0.0315(14) 0.0370(14) 0.0136(11) 0.0067(11) 0.0045(11)
O5 0.0625(16) 0.0359(13) 0.0317(12) 0.0085(9) 0.0066(10) -0.0055(11)
O6 0.0712(17) 0.0273(11) 0.0349(12) 0.0089(9) 0.0133(11) 0.0090(11)
O7 0.0645(17) 0.0393(14) 0.0533(15) 0.0308(12) 0.0134(13) 0.0047(12)
N5 0.0401(15) 0.0343(14) 0.0400(15) 0.0015(11) 0.0117(12) 0.0087(12)
O8 0.0453(14) 0.0439(14) 0.0615(16) 0.0251(12) 0.0194(12) 0.0086(11)
O9 0.0458(13) 0.0279(11) 0.0493(14) 0.0095(10) 0.0089(10) 0.0043(10)
O10 0.0400(15) 0.0663(19) 0.078(2) 0.0075(15) 0.0125(13) 0.0192(13)
O1M 0.0821(18) 0.0285(12) 0.0270(11) 0.0039(9) 0.0064(11) 0.0054(12)
C1M 0.175(6) 0.037(2) 0.042(2) 0.0000(18) -0.008(3) -0.010(3)
O1W 0.0342(12) 0.0312(11) 0.0337(11) -0.0009(9) 0.0148(9) -0.0022(9)
Pd3 0.02237(10) 0.02259(10) 0.02574(11) 0.00282(8) 0.00193(8) 0.00213(8)
O31 0.0413(13) 0.0464(14) 0.0490(14) 0.0095(11) 0.0197(11) 0.0013(11)
N31 0.0279(13) 0.0359(14) 0.0351(14) 0.0047(11) 0.0053(10) 0.0015(11)
N32 0.0281(12) 0.0243(12) 0.0296(12) 0.0041(9) -0.0028(9) 0.0035(9)
C31 0.0341(16) 0.0340(16) 0.0374(17) -0.0010(13) 0.0054(13) 0.0063(13)
C32 0.0295(15) 0.0292(14) 0.0295(15) 0.0030(11) -0.0019(11) 0.0047(12)
C33 0.052(2) 0.0268(15) 0.0424(18) 0.0039(13) 0.0076(15) 0.0108(14)
C34 0.056(2) 0.0242(15) 0.051(2) 0.0101(14) 0.0075(16) 0.0068(14)
C35 0.0424(18) 0.0346(17) 0.0404(18) 0.0136(13) 0.0090(14) 0.0044(14)
C36 0.0348(16) 0.0330(16) 0.0334(16) 0.0064(12) 0.0046(12) 0.0075(13)
O41 0.0602(16) 0.0467(14) 0.0430(14) 0.0110(11) 0.0244(12) 0.0169(12)
N41 0.0353(14) 0.0370(14) 0.0351(14) 0.0021(11) 0.0041(11) 0.0081(11)
N42 0.0273(12) 0.0247(12) 0.0384(14) 0.0032(10) -0.0007(10) 0.0006(10)
C41 0.0429(19) 0.0342(17) 0.0440(19) -0.0030(14) 0.0080(14) 0.0071(14)
C42 0.0346(16) 0.0265(15) 0.0453(18) 0.0007(13) 0.0034(13) -0.0006(12)
C43 0.061(2) 0.0271(17) 0.078(3) 0.0002(17) 0.024(2) 0.0022(16)
C44 0.076(3) 0.0234(17) 0.094(3) 0.0107(18) 0.031(2) -0.0010(18)
C45 0.053(2) 0.0324(18) 0.067(3) 0.0132(16) 0.0206(18) -0.0044(16)
C46 0.0350(17) 0.0312(16) 0.0448(18) 0.0065(13) 0.0071(13) -0.0033(13)
Pd2 0.02688(11) 0.03170(12) 0.02745(11) 0.00636(9) -0.00476(8) 0.00093(9)
O11A 0.065(4) 0.040(3) 0.030(3) 0.014(2) 0.007(3) -0.005(3)
N11A 0.035(3) 0.042(3) 0.029(3) 0.012(2) -0.004(2) -0.004(2)
N12A 0.021(3) 0.039(4) 0.027(4) 0.013(3) -0.002(2) -0.002(3)
C11A 0.036(3) 0.050(3) 0.028(3) 0.018(2) 0.002(2) -0.001(3)
C12A 0.028(6) 0.043(4) 0.026(6) 0.014(3) -0.001(3) -0.002(4)
C13A 0.030(5) 0.062(5) 0.032(6) 0.018(4) 0.004(4) 0.002(4)
C14A 0.030(8) 0.051(5) 0.042(8) 0.005(4) 0.002(4) 0.008(5)
C15A 0.028(6) 0.038(5) 0.042(6) 0.006(4) -0.004(3) 0.001(4)
C16A 0.024(5) 0.034(4) 0.037(5) 0.011(3) -0.002(3) -0.004(4)
O21A 0.039(3) 0.035(4) 0.047(5) 0.013(4) 0.009(3) -0.003(4)
N21A 0.029(3) 0.039(3) 0.030(3) 0.009(2) -0.0004(18) -0.002(2)
N22A 0.029(5) 0.040(5) 0.023(4) 0.004(6) -0.001(3) 0.001(7)
C21A 0.036(3) 0.044(3) 0.033(3) 0.009(3) 0.007(2) -0.004(3)
C22A 0.029(4) 0.040(3) 0.0302(15) 0.004(4) 0.0005(19) -0.003(5)
C23A 0.035(9) 0.053(6) 0.032(9) 0.002(6) 0.007(7) 0.008(7)
C24A 0.044(5) 0.046(3) 0.021(6) -0.011(3) -0.009(5) 0.006(3)
C25A 0.056(6) 0.038(5) 0.024(7) -0.009(4) -0.014(5) -0.002(4)
C26A 0.041(5) 0.032(5) 0.018(5) -0.002(4) -0.009(4) -0.013(4)
O11B 0.045(5) 0.028(5) 0.032(4) 0.003(4) 0.015(3) -0.009(5)
N11B 0.026(3) 0.032(3) 0.026(3) 0.006(2) 0.000(2) -0.001(2)
N12B 0.018(5) 0.027(4) 0.022(5) 0.006(3) -0.002(3) 0.001(3)
C11B 0.033(3) 0.026(3) 0.032(3) 0.008(2) 0.001(3) 0.002(3)
C12B 0.020(5) 0.035(6) 0.026(5) 0.008(4) 0.001(3) -0.002(5)
C13B 0.031(7) 0.032(5) 0.040(7) 0.004(5) 0.004(4) 0.002(5)
C14B 0.022(6) 0.050(6) 0.034(7) -0.001(5) 0.007(4) 0.006(6)
C15B 0.023(5) 0.055(6) 0.027(6) 0.009(4) 0.006(4) 0.007(5)
C16B 0.023(5) 0.045(5) 0.028(6) 0.011(4) 0.002(3) -0.002(4)
O21B 0.053(4) 0.040(3) 0.034(3) 0.017(3) 0.020(3) 0.005(3)
N21B 0.029(3) 0.033(3) 0.025(3) 0.008(3) 0.001(2) 0.002(2)
N22B 0.026(5) 0.029(4) 0.031(5) 0.003(5) -0.002(3) -0.002(6)
C21B 0.038(4) 0.029(3) 0.032(3) 0.008(3) 0.003(3) 0.006(3)
C22B 0.034(5) 0.030(6) 0.017(5) -0.010(4) -0.009(4) -0.003(5)
C23B 0.045(6) 0.031(6) 0.017(7) -0.009(4) -0.010(5) 0.002(5)
C24B 0.044(5) 0.046(3) 0.021(6) -0.011(3) -0.009(5) 0.006(3)
C25B 0.038(11) 0.051(7) 0.026(10) 0.004(7) 0.000(7) 0.003(8)
C26B 0.029(4) 0.040(3) 0.0302(15) 0.004(4) 0.0005(19) -0.003(5)

loop_
_atom_type_symbol
_atom_type_description
_atom_type_scat_dispersion_real
_atom_type_scat_dispersion_imag
_atom_type_scat_source
C C 0.0033 0.0016 'International Tables Vol C Tables 4.2.6.8 and 6.1.1.4'
H H 0.0000 0.0000 'International Tables Vol C Tables 4.2.6.8 and 6.1.1.4'
N N 0.0061 0.0033 'International Tables Vol C Tables 4.2.6.8 and 6.1.1.4'
O O 0.0106 0.0060 'International Tables Vol C Tables 4.2.6.8 and 6.1.1.4'
Pd Pd -0.9988 1.0072 'International Tables Vol C Tables 4.2.6.8 and 6.1.1.4'
Dy Dy -0.1892 4.4098 'International Tables Vol C Tables 4.2.6.8 and 6.1.1.4'

loop_
_geom_angle_atom_site_label_1
_geom_angle_atom_site_label_2
_geom_angle_atom_site_label_3
_geom_angle
_geom_angle_site_symmetry_1
_geom_angle_site_symmetry_3
_geom_angle_publ_flag
O1W Dy1 O1A 77.0(7) . . ?
O1W Dy1 O1B 81.0(15) . 2_556 ?
O1W Dy1 O1M 150.40(9) . . ?
O1A Dy1 O1M 86.0(7) . . ?
O1B Dy1 O1M 81.5(17) 2_556 . ?
O1W Dy1 O8 90.05(9) . . ?
O1A Dy1 O8 124.5(6) . . ?
O1B Dy1 O8 123.0(12) 2_556 . ?
O1M Dy1 O8 79.76(10) . . ?
O1W Dy1 O3 76.34(9) . . ?
O1A Dy1 O3 87.4(7) . . ?
O1B Dy1 O3 90.2(14) 2_556 . ?
O1M Dy1 O3 127.40(10) . . ?
O8 Dy1 O3 141.93(9) . . ?
O1W Dy1 O6 126.37(8) . . ?
O1A Dy1 O6 152.6(6) . . ?
O1B Dy1 O6 149.8(12) 2_556 . ?
O1M Dy1 O6 77.70(8) . . ?
O8 Dy1 O6 74.40(8) . . ?
O3 Dy1 O6 85.33(9) . . ?
O1W Dy1 O2 123.62(10) . . ?
O1A Dy1 O2 80.3(5) . . ?
O1B Dy1 O2 79.4(10) 2_556 . ?
O1M Dy1 O2 75.89(11) . . ?
O8 Dy1 O2 143.75(10) . . ?
O3 Dy1 O2 51.57(10) . . ?
O6 Dy1 O2 74.46(9) . . ?
O1W Dy1 O5 75.00(8) . . ?
O1A Dy1 O5 148.7(7) . . ?
O1B Dy1 O5 153.1(17) 2_556 . ?
O1M Dy1 O5 125.31(8) . . ?
O8 Dy1 O5 69.49(8) . . ?
O3 Dy1 O5 72.66(9) . . ?
O6 Dy1 O5 51.40(8) . . ?
O2 Dy1 O5 103.96(9) . . ?
O1W Dy1 O9 78.78(8) . . ?
O1A Dy1 O9 73.3(6) . . ?
O1B Dy1 O9 72.0(12) 2_556 . ?
O1M Dy1 O9 73.17(9) . . ?
O8 Dy1 O9 51.13(7) . . ?
O3 Dy1 O9 151.36(9) . . ?
O6 Dy1 O9 121.27(8) . . ?
O2 Dy1 O9 140.29(9) . . ?
O5 Dy1 O9 114.07(8) . . ?
O1W Dy1 N3 99.84(10) . . ?
O1A Dy1 N3 82.7(6) . . ?
O1B Dy1 N3 83.8(11) 2_556 . ?
O1M Dy1 N3 101.82(11) . . ?
O8 Dy1 N3 152.71(8) . . ?
O3 Dy1 N3 25.64(10) . . ?
O6 Dy1 N3 79.30(9) . . ?
O2 Dy1 N3 25.93(10) . . ?
O5 Dy1 N3 88.47(9) . . ?
O9 Dy1 N3 155.74(8) . . ?
O1W Dy1 N5 86.83(8) . . ?
O1A Dy1 N5 98.8(6) . . ?
O1B Dy1 N5 97.2(12) 2_556 . ?
O1M Dy1 N5 71.90(9) . . ?
O8 Dy1 N5 25.84(7) . . ?
O3 Dy1 N5 160.34(9) . . ?
O6 Dy1 N5 96.86(8) . . ?
O2 Dy1 N5 147.75(10) . . ?
O5 Dy1 N5 93.39(8) . . ?
O9 Dy1 N5 25.64(7) . . ?
N3 Dy1 N5 173.32(10) . . ?
N2A Pd1 N2A 180.0 . 2_556 ?
N1B Pd1 N1B 180.0 2_556 . ?
N2A Pd1 N1A 101.05(17) . 2_556 ?
N2A Pd1 N1A 78.95(17) 2_556 2_556 ?
N2A Pd1 N1A 78.95(17) . . ?
N2A Pd1 N1A 101.05(17) 2_556 . ?
N1A Pd1 N1A 180.0 2_556 . ?
N1B Pd1 N2B 99.7(4) 2_556 . ?
N1B Pd1 N2B 80.3(4) . . ?
N1B Pd1 N2B 80.3(4) 2_556 2_556 ?
N1B Pd1 N2B 99.7(4) . 2_556 ?
N2B Pd1 N2B 180.0(5) . 2_556 ?
N1A O1A Dy1 148.7(15) . . ?
C1A N1A O1A 120.5(11) . . ?
C1A N1A Pd1 115.4(3) . . ?
O1A N1A Pd1 124.1(10) . . ?
C6A N2A C2A 119.8(5) . . ?
C6A N2A Pd1 126.4(4) . . ?
C2A N2A Pd1 113.9(4) . . ?
N1A C1A C2A 116.0(4) . . ?
N1A C1A H1A 122.0 . . ?
C2A C1A H1A 122.0 . . ?
N2A C2A C3A 121.4(5) . . ?
N2A C2A C1A 115.7(5) . . ?
C3A C2A C1A 122.9(6) . . ?
C4A C3A C2A 119.0(6) . . ?
C4A C3A H3A 120.5 . . ?
C2A C3A H3A 120.5 . . ?
C3A C4A C5A 119.2(6) . . ?
C3A C4A H4A 120.4 . . ?
C5A C4A H4A 120.4 . . ?
C4A C5A C6A 119.6(5) . . ?
C4A C5A H5A 120.2 . . ?
C6A C5A H5A 120.2 . . ?
N2A C6A C5A 121.0(6) . . ?
N2A C6A H6A 119.5 . . ?
C5A C6A H6A 119.5 . . ?
N1B O1B Dy1 138(3) . 2_556 ?
C1B N1B O1B 122(2) . . ?
C1B N1B Pd1 114.0(6) . . ?
O1B N1B Pd1 124(2) . . ?
C6B N2B C2B 120.5(12) . . ?
C6B N2B Pd1 128.1(9) . . ?
C2B N2B Pd1 111.4(8) . . ?
N1B C1B C2B 116.9(9) . . ?
N1B C1B H1B 121.5 . . ?
C2B C1B H1B 121.5 . . ?
N2B C2B C3B 120.2(11) . . ?
N2B C2B C1B 117.3(11) . . ?
C3B C2B C1B 122.5(12) . . ?
C4B C3B C2B 119.0(13) . . ?
C4B C3B H3B 120.5 . . ?
C2B C3B H3B 120.5 . . ?
C5B C4B C3B 119.2(12) . . ?
C5B C4B H4B 120.4 . . ?
C3B C4B H4B 120.4 . . ?
C4B C5B C6B 118.4(11) . . ?
C4B C5B H5B 120.8 . . ?
C6B C5B H5B 120.8 . . ?
N2B C6B C5B 122.8(14) . . ?
N2B C6B H6B 118.6 . . ?
C5B C6B H6B 118.6 . . ?
O4 N3 O3 121.8(4) . . ?
O4 N3 O2 122.4(4) . . ?
O3 N3 O2 115.8(3) . . ?
O4 N3 Dy1 179.0(4) . . ?
O3 N3 Dy1 57.45(18) . . ?
O2 N3 Dy1 58.39(18) . . ?
N3 O2 Dy1 95.7(2) . . ?
N3 O3 Dy1 96.9(2) . . ?
O7 N4 O5 122.1(3) . . ?
O7 N4 O6 122.3(3) . . ?
O5 N4 O6 115.6(2) . . ?
O7 N4 Dy1 175.7(2) . . ?
O5 N4 Dy1 58.54(14) . . ?
O6 N4 Dy1 57.26(14) . . ?
N4 O5 Dy1 95.85(17) . . ?
N4 O6 Dy1 96.90(17) . . ?
O10 N5 O9 122.8(3) . . ?
O10 N5 O8 121.6(3) . . ?
O9 N5 O8 115.5(3) . . ?
O10 N5 Dy1 169.5(2) . . ?
O9 N5 Dy1 60.28(16) . . ?
O8 N5 Dy1 56.43(15) . . ?
N5 O8 Dy1 97.73(18) . . ?
N5 O9 Dy1 94.08(17) . . ?
C1M O1M Dy1 132.7(2) . . ?
C1M O1M H1MO 109.5 . . ?
Dy1 O1M H1MO 117.3 . . ?
O1M C1M H1MA 109.5 . . ?
O1M C1M H1MB 109.5 . . ?
H1MA C1M H1MB 109.5 . . ?
O1M C1M H1MC 109.5 . . ?
H1MA C1M H1MC 109.5 . . ?
H1MB C1M H1MC 109.5 . . ?
Dy1 O1W HWA 129(2) . . ?
Dy1 O1W HWB 118(2) . . ?
HWA O1W HWB 113(3) . . ?
N32 Pd3 N31 79.92(10) . . ?
N32 Pd3 N42 179.80(11) . . ?
N31 Pd3 N42 100.26(10) . . ?
N32 Pd3 N41 100.23(10) . . ?
N31 Pd3 N41 177.21(10) . . ?
N42 Pd3 N41 79.58(11) . . ?
O31 N31 C31 120.3(3) . . ?
O31 N31 Pd3 125.7(2) . . ?
C31 N31 Pd3 113.9(2) . . ?
C36 N32 C32 120.2(3) . . ?
C36 N32 Pd3 126.2(2) . . ?
C32 N32 Pd3 113.60(19) . . ?
N31 C31 C32 117.3(3) . . ?
N31 C31 H31 121.4 . . ?
C32 C31 H31 121.4 . . ?
N32 C32 C33 120.4(3) . . ?
N32 C32 C31 115.2(3) . . ?
C33 C32 C31 124.4(3) . . ?
C34 C33 C32 119.2(3) . . ?
C34 C33 H33 120.4 . . ?
C32 C33 H33 120.4 . . ?
C35 C34 C33 119.6(3) . . ?
C35 C34 H34 120.2 . . ?
C33 C34 H34 120.2 . . ?
C34 C35 C36 119.2(3) . . ?
C34 C35 H35 120.4 . . ?
C36 C35 H35 120.4 . . ?
N32 C36 C35 121.3(3) . . ?
N32 C36 H36 119.3 . . ?
C35 C36 H36 119.3 . . ?
O41 N41 C41 120.1(3) . . ?
O41 N41 Pd3 125.8(2) . . ?
C41 N41 Pd3 114.0(2) . . ?
C46 N42 C42 119.9(3) . . ?
C46 N42 Pd3 126.3(2) . . ?
C42 N42 Pd3 113.7(2) . . ?
N41 C41 C42 117.5(3) . . ?
N41 C41 H41 121.3 . . ?
C42 C41 H41 121.3 . . ?
N42 C42 C43 120.9(3) . . ?
N42 C42 C41 115.2(3) . . ?
C43 C42 C41 123.9(3) . . ?
C44 C43 C42 118.7(4) . . ?
C44 C43 H43 120.7 . . ?
C42 C43 H43 120.7 . . ?
C45 C44 C43 119.7(3) . . ?
C45 C44 H44 120.1 . . ?
C43 C44 H44 120.1 . . ?
C44 C45 C46 119.7(3) . . ?
C44 C45 H45 120.2 . . ?
C46 C45 H45 120.2 . . ?
N42 C46 C45 121.1(3) . . ?
N42 C46 H46 119.4 . . ?
C45 C46 H46 119.4 . . ?
N11B Pd2 N22B 104.8(5) . . ?
N11A Pd2 N12A 83.3(2) . . ?
N11A Pd2 N22A 100.9(4) . . ?
N12A Pd2 N22A 175.7(5) . . ?
N11B Pd2 N21B 175.8(2) . . ?
N22B Pd2 N21B 79.2(5) . . ?
N11B Pd2 N12B 80.1(3) . . ?
N22B Pd2 N12B 175.1(5) . . ?
N21B Pd2 N12B 95.9(3) . . ?
N11A Pd2 N21A 177.0(2) . . ?
N12A Pd2 N21A 98.8(2) . . ?
N22A Pd2 N21A 77.0(4) . . ?
C11A N11A O11A 121.3(6) . . ?
C11A N11A Pd2 113.3(4) . . ?
O11A N11A Pd2 125.4(5) . . ?
C16A N12A C12A 120.0(7) . . ?
C16A N12A Pd2 129.4(6) . . ?
C12A N12A Pd2 110.6(6) . . ?
N11A C11A C12A 118.0(6) . . ?
N11A C11A H11A 121.0 . . ?
C12A C11A H11A 121.0 . . ?
N12A C12A C13A 120.5(8) . . ?
N12A C12A C11A 114.8(7) . . ?
C13A C12A C11A 124.7(8) . . ?
C14A C13A C12A 118.7(8) . . ?
C14A C13A H13A 120.7 . . ?
C12A C13A H13A 120.7 . . ?
C15A C14A C13A 120.0(9) . . ?
C15A C14A H14A 120.0 . . ?
C13A C14A H14A 120.0 . . ?
C14A C15A C16A 119.2(9) . . ?
C14A C15A H15A 120.4 . . ?
C16A C15A H15A 120.4 . . ?
N12A C16A C15A 121.7(8) . . ?
N12A C16A H16A 119.2 . . ?
C15A C16A H16A 119.2 . . ?
O21A N21A C21A 121.2(6) . . ?
O21A N21A Pd2 124.0(5) . . ?
C21A N21A Pd2 114.8(4) . . ?
C26A N22A C22A 118.0(9) . . ?
C26A N22A Pd2 127.3(10) . . ?
C22A N22A Pd2 114.5(9) . . ?
N21A C21A C22A 118.7(8) . . ?
N21A C21A H21A 120.7 . . ?
C22A C21A H21A 120.7 . . ?
N22A C22A C23A 121.0(12) . . ?
N22A C22A C21A 114.9(12) . . ?
C23A C22A C21A 124.0(14) . . ?
C22A C23A C24A 119.1(14) . . ?
C22A C23A H23A 120.4 . . ?
C24A C23A H23A 120.4 . . ?
C25A C24A C23A 119.1(11) . . ?
C25A C24A H24A 120.4 . . ?
C23A C24A H24A 120.4 . . ?
C24A C25A C26A 119.3(13) . . ?
C24A C25A H25A 120.4 . . ?
C26A C25A H25A 120.4 . . ?
N22A C26A C25A 123.1(12) . . ?
N22A C26A H26A 118.4 . . ?
C25A C26A H26A 118.4 . . ?
O11B N11B C11B 119.7(6) . . ?
O11B N11B Pd2 123.7(6) . . ?
C11B N11B Pd2 116.5(4) . . ?
C16B N12B C12B 121.5(8) . . ?
C16B N12B Pd2 128.2(7) . . ?
C12B N12B Pd2 110.3(6) . . ?
N11B C11B C12B 117.1(7) . . ?
N11B C11B H11B 121.4 . . ?
C12B C11B H11B 121.4 . . ?
N12B C12B C13B 119.2(8) . . ?
N12B C12B C11B 115.9(9) . . ?
C13B C12B C11B 124.9(9) . . ?
C14B C13B C12B 119.6(10) . . ?
C14B C13B H13B 120.2 . . ?
C12B C13B H13B 120.2 . . ?
C15B C14B C13B 119.0(10) . . ?
C15B C14B H14B 120.5 . . ?
C13B C14B H14B 120.5 . . ?
C14B C15B C16B 120.1(9) . . ?
C14B C15B H15B 119.9 . . ?
C16B C15B H15B 119.9 . . ?
N12B C16B C15B 120.5(9) . . ?
N12B C16B H16B 119.7 . . ?
C15B C16B H16B 119.7 . . ?
C21B N21B O21B 122.2(7) . . ?
C21B N21B Pd2 112.4(5) . . ?
O21B N21B Pd2 125.4(5) . . ?
C26B N22B C22B 119.8(11) . . ?
C26B N22B Pd2 124.7(12) . . ?
C22B N22B Pd2 115.4(11) . . ?
N21B C21B C22B 117.4(8) . . ?
N21B C21B H21B 121.3 . . ?
C22B C21B H21B 121.3 . . ?
N22B C22B C23B 120.0(13) . . ?
N22B C22B C21B 115.4(12) . . ?
C23B C22B C21B 124.0(13) . . ?
C24B C23B C22B 119.3(14) . . ?
C24B C23B H23B 120.4 . . ?
C22B C23B H23B 120.4 . . ?
C25B C24B C23B 119.4(14) . . ?
C25B C24B H24B 120.3 . . ?
C23B C24B H24B 120.3 . . ?
C24B C25B C26B 119.0(17) . . ?
C24B C25B H25B 120.5 . . ?
C26B C25B H25B 120.5 . . ?
N22B C26B C25B 122.0(15) . . ?
N22B C26B H26B 119.0 . . ?
C25B C26B H26B 119.0 . . ?

loop_
_geom_bond_atom_site_label_1
_geom_bond_atom_site_label_2
_geom_bond_distance
_geom_bond_site_symmetry_2
_geom_bond_publ_flag
Dy1 O1W 2.286(2) . ?
Dy1 O1A 2.29(3) . ?
Dy1 O1B 2.30(5) 2_556 ?
Dy1 O1M 2.340(2) . ?
Dy1 O8 2.433(2) . ?
Dy1 O3 2.449(3) . ?
Dy1 O6 2.457(2) . ?
Dy1 O2 2.469(3) . ?
Dy1 O5 2.487(2) . ?
Dy1 O9 2.519(2) . ?
Dy1 N3 2.885(3) . ?
Dy1 N5 2.893(3) . ?
Pd1 N2A 2.038(5) . ?
Pd1 N2A 2.038(5) 2_556 ?
Pd1 N1B 2.039(7) 2_556 ?
Pd1 N1B 2.039(7) . ?
Pd1 N1A 2.042(3) 2_556 ?
Pd1 N1A 2.042(3) . ?
Pd1 N2B 2.046(11) . ?
Pd1 N2B 2.046(11) 2_556 ?
O1A N1A 1.33(2) . ?
N1A C1A 1.304(6) . ?
N2A C6A 1.344(6) . ?
N2A C2A 1.350(7) . ?
C1A C2A 1.434(7) . ?
C1A H1A 0.9500 . ?
C2A C3A 1.396(8) . ?
C3A C4A 1.380(8) . ?
C3A H3A 0.9500 . ?
C4A C5A 1.384(8) . ?
C4A H4A 0.9500 . ?
C5A C6A 1.392(6) . ?
C5A H5A 0.9500 . ?
C6A H6A 0.9500 . ?
O1B N1B 1.33(5) . ?
O1B Dy1 2.30(5) 2_556 ?
N1B C1B 1.309(13) . ?
N2B C6B 1.310(14) . ?
N2B C2B 1.365(15) . ?
C1B C2B 1.414(15) . ?
C1B H1B 0.9500 . ?
C2B C3B 1.404(18) . ?
C3B C4B 1.400(18) . ?
C3B H3B 0.9500 . ?
C4B C5B 1.391(17) . ?
C4B H4B 0.9500 . ?
C5B C6B 1.396(15) . ?
C5B H5B 0.9500 . ?
C6B H6B 0.9500 . ?
N3 O4 1.218(4) . ?
N3 O3 1.258(4) . ?
N3 O2 1.268(5) . ?
N4 O7 1.214(3) . ?
N4 O5 1.261(4) . ?
N4 O6 1.273(3) . ?
N5 O10 1.219(4) . ?
N5 O9 1.255(3) . ?
N5 O8 1.273(4) . ?
O1M C1M 1.419(5) . ?
O1M H1MO 0.8400 . ?
C1M H1MA 0.9800 . ?
C1M H1MB 0.9800 . ?
C1M H1MC 0.9800 . ?
O1W HWA 0.810(18) . ?
O1W HWB 0.830(18) . ?
Pd3 N32 2.030(2) . ?
Pd3 N31 2.030(3) . ?
Pd3 N42 2.033(2) . ?
Pd3 N41 2.047(3) . ?
O31 N31 1.274(3) . ?
N31 C31 1.313(4) . ?
N32 C36 1.335(4) . ?
N32 C32 1.353(4) . ?
C31 C32 1.430(4) . ?
C31 H31 0.9500 . ?
C32 C33 1.392(4) . ?
C33 C34 1.379(5) . ?
C33 H33 0.9500 . ?
C34 C35 1.372(5) . ?
C34 H34 0.9500 . ?
C35 C36 1.385(4) . ?
C35 H35 0.9500 . ?
C36 H36 0.9500 . ?
O41 N41 1.297(3) . ?
N41 C41 1.306(4) . ?
N42 C46 1.336(4) . ?
N42 C42 1.357(4) . ?
C41 C42 1.430(5) . ?
C41 H41 0.9500 . ?
C42 C43 1.388(5) . ?
C43 C44 1.384(6) . ?
C43 H43 0.9500 . ?
C44 C45 1.367(6) . ?
C44 H44 0.9500 . ?
C45 C46 1.383(5) . ?
C45 H45 0.9500 . ?
C46 H46 0.9500 . ?
Pd2 N11A 1.945(5) . ?
Pd2 N11B 1.968(5) . ?
Pd2 N22B 1.970(13) . ?
Pd2 N12A 2.009(8) . ?
Pd2 N22A 2.102(11) . ?
Pd2 N21B 2.117(7) . ?
Pd2 N12B 2.120(8) . ?
Pd2 N21A 2.122(5) . ?
O11A N11A 1.300(8) . ?
N11A C11A 1.298(8) . ?
N12A C16A 1.334(9) . ?
N12A C12A 1.357(8) . ?
C11A C12A 1.448(9) . ?
C11A H11A 0.9500 . ?
C12A C13A 1.400(12) . ?
C13A C14A 1.385(12) . ?
C13A H13A 0.9500 . ?
C14A C15A 1.368(10) . ?
C14A H14A 0.9500 . ?
C15A C16A 1.385(12) . ?
C15A H15A 0.9500 . ?
C16A H16A 0.9500 . ?
O21A N21A 1.298(8) . ?
N21A C21A 1.298(7) . ?
N22A C26A 1.333(12) . ?
N22A C22A 1.375(13) . ?
C21A C22A 1.424(14) . ?
C21A H21A 0.9500 . ?
C22A C23A 1.388(13) . ?
C23A C24A 1.388(15) . ?
C23A H23A 0.9500 . ?
C24A C25A 1.368(14) . ?
C24A H24A 0.9500 . ?
C25A C26A 1.376(12) . ?
C25A H25A 0.9500 . ?
C26A H26A 0.9500 . ?
O11B N11B 1.297(11) . ?
N11B C11B 1.303(8) . ?
N12B C16B 1.326(8) . ?
N12B C12B 1.351(10) . ?
C11B C12B 1.447(9) . ?
C11B H11B 0.9500 . ?
C12B C13B 1.403(13) . ?
C13B C14B 1.377(11) . ?
C13B H13B 0.9500 . ?
C14B C15B 1.369(12) . ?
C14B H14B 0.9500 . ?
C15B C16B 1.381(13) . ?
C15B H15B 0.9500 . ?
C16B H16B 0.9500 . ?
O21B N21B 1.302(8) . ?
N21B C21B 1.287(8) . ?
N22B C26B 1.336(14) . ?
N22B C22B 1.361(14) . ?
C21B C22B 1.427(14) . ?
C21B H21B 0.9500 . ?
C22B C23B 1.394(13) . ?
C23B C24B 1.387(16) . ?
C23B H23B 0.9500 . ?
C24B C25B 1.372(17) . ?
C24B H24B 0.9500 . ?
C25B C26B 1.375(15) . ?
C25B H25B 0.9500 . ?
C26B H26B 0.9500 . ?

loop_
_geom_hbond_atom_site_label_D
_geom_hbond_atom_site_label_H
_geom_hbond_atom_site_label_A
_geom_hbond_distance_DH
_geom_hbond_distance_HA
_geom_hbond_distance_DA
_geom_hbond_angle_DHA
_geom_hbond_site_symmetry_A
C1A H1A O2 0.95 2.38 3.146(6) 137.8 .
C6A H6A O1A 0.95 2.15 2.95(2) 141.7 2_556
C6A H6A O1W 0.95 2.66 3.422(6) 137.7 2_556
C6B H6B O1B 0.95 2.13 2.94(5) 142.3 2_556
C3B H3B O31 0.95 2.66 3.242(12) 120.5 2_456
C1B H1B O9 0.95 2.38 2.955(11) 118.9 2_556
C1B H1B O1W 0.95 2.36 2.996(11) 124.0 2_556
C1M H1MA O6 0.98 2.56 3.094(5) 114.3 .
C33 H33 O10 0.95 2.56 3.357(5) 142.0 1_455
C35 H35 O7 0.95 2.53 3.228(4) 130.5 2_565
C36 H36 O41 0.95 2.15 2.957(4) 141.7 .
C41 H41 O5 0.95 2.34 3.279(4) 167.9 2
C45 H45 O8 0.95 2.58 3.195(4) 122.9 1_445
C46 H46 O31 0.95 2.15 2.947(4) 141.1 .
C11A H11A O9 0.95 2.34 3.143(6) 141.4 2_556
C15A H15A O4 0.95 2.51 3.358(11) 148.3 .
C16A H16A O21A 0.95 2.16 2.963(14) 140.9 .
C23A H23A O21A 0.95 2.52 3.33(3) 143.3 2
C26A H26A O11A 0.95 2.21 2.986(15) 138.5 .
C11B H11B O3 0.95 2.40 3.262(7) 150.3 .
C16B H16B O21B 0.95 2.10 2.908(13) 141.7 .
C21B H21B O4 0.95 2.55 3.378(7) 145.7 1_545
C26B H26B O11B 0.95 2.17 2.97(2) 141.4 .
O1M H1MO O11A 0.84 1.77 2.602(6) 168.2 2_556
O1M H1MO O21B 0.84 1.69 2.510(6) 163.4 2_556
O1M H1MO N21B 0.84 2.56 3.391(7) 169.3 2_556
O1W HWA O41 0.810(18) 1.788(19) 2.596(3) 176(4) 2
O1W HWB O21A 0.830(18) 1.80(2) 2.631(13) 176(4) .
O1W HWB N21A 0.830(18) 2.64(2) 3.406(6) 154(3) .
O1W HWB O11B 0.830(18) 1.92(2) 2.732(14) 167(4) .
